data_4503270
loop_
_publ_author_name
'Huang, You-Gui'
'Jiang, Fei-Long'
'Yuan, Da-Qiang'
'Wu, Ming-Yan'
'Gao, Qiang'
'Wei, Wei'
'Hong, Mao-Chun'

_publ_section_title
;
 A Prototypical Zeolitic Lanthanide&#x2212;Organic Framework with
 Nanotubular Structure
;
_journal_issue 1
_journal_name_full 'Crystal Growth &amp; Design'
_journal_page_first 166
_journal_paper_doi 10.1021/cg700927s
_journal_volume 8
_journal_year 2008
_chemical_formula_moiety 'C9 H12 N Nd O9'
_chemical_formula_sum 'C9 H12 N Nd O9'
_chemical_formula_weight 422.44
_chemical_name_systematic
; 
 ? 
;
_space_group_IT_number 14
_symmetry_cell_setting monoclinic
_symmetry_space_group_name_Hall '-P 2yn'
_symmetry_space_group_name_H-M 'P 1 21/n 1'
_atom_sites_solution_hydrogens geom
_atom_sites_solution_primary direct
_atom_sites_solution_secondary difmap
_audit_creation_method SHELXL-97
_cell_angle_alpha 90.00
_cell_angle_beta 105.969(5)
_cell_angle_gamma 90.00
_cell_formula_units_Z 4
_cell_length_a 9.412(5)
_cell_length_b 8.372(4)
_cell_length_c 16.858(8)
_cell_measurement_reflns_used 3493
_cell_measurement_temperature 293(2)
_cell_measurement_theta_max 27.4835
_cell_measurement_theta_min 2.2503
_cell_volume 1277.1(11)
_computing_cell_refinement CrystalClear
_computing_data_collection 'CrystalClear (Rigaku, 2000)'
_computing_data_reduction CrystalClear
_computing_molecular_graphics 'SHELXL-97 (Sheldrick, 1997)'
_computing_publication_material 'SHELXL-97 (Sheldrick, 1997)'
_computing_structure_refinement 'SHELXL-97 (Sheldrick, 1997)'
_computing_structure_solution 'SHELXS-97 (Sheldrick, 1990)'
_diffrn_ambient_temperature 293(2)
_diffrn_measured_fraction_theta_full 0.998
_diffrn_measured_fraction_theta_max 0.998
_diffrn_measurement_device_type 'Rigaku Mercury CCD area-detector'
_diffrn_measurement_method \w
_diffrn_radiation_monochromator graphite
_diffrn_radiation_source 'fine-focus sealed tube'
_diffrn_radiation_type MoK\a
_diffrn_radiation_wavelength 0.71073
_diffrn_reflns_av_R_equivalents 0.0200
_diffrn_reflns_av_sigmaI/netI 0.0203
_diffrn_reflns_limit_h_max 12
_diffrn_reflns_limit_h_min -11
_diffrn_reflns_limit_k_max 10
_diffrn_reflns_limit_k_min -8
_diffrn_reflns_limit_l_max 21
_diffrn_reflns_limit_l_min -21
_diffrn_reflns_number 9529
_diffrn_reflns_theta_full 27.48
_diffrn_reflns_theta_max 27.48
_diffrn_reflns_theta_min 2.51
_exptl_absorpt_coefficient_mu 4.110
_exptl_absorpt_correction_T_max 1.0000
_exptl_absorpt_correction_T_min 0.7552
_exptl_absorpt_correction_type multi-scan
_exptl_crystal_colour purple
_exptl_crystal_density_diffrn 2.197
_exptl_crystal_density_method 'not measured'
_exptl_crystal_description Prism
_exptl_crystal_F_000 820
_exptl_crystal_size_max 0.1500
_exptl_crystal_size_mid 0.1200
_exptl_crystal_size_min 0.1000
_refine_diff_density_max 1.630
_refine_diff_density_min -1.351
_refine_diff_density_rms 0.137
_refine_ls_extinction_method none
_refine_ls_goodness_of_fit_ref 1.040
_refine_ls_hydrogen_treatment constr
_refine_ls_matrix_type full
_refine_ls_number_parameters 179
_refine_ls_number_reflns 2914
_refine_ls_number_restraints 12
_refine_ls_restrained_S_all 1.047
_refine_ls_R_factor_all 0.0294
_refine_ls_R_factor_gt 0.0267
_refine_ls_shift/su_max 0.127
_refine_ls_shift/su_mean 0.005
_refine_ls_structure_factor_coef Fsqd
_refine_ls_weighting_details 'calc w=1/[\s^2^(Fo^2^)+(0.0425P)^2^+4.0745P] where P=(Fo^2^+2Fc^2^)/3'
_refine_ls_weighting_scheme calc
_refine_ls_wR_factor_gt 0.0722
_refine_ls_wR_factor_ref 0.0743
_reflns_number_gt 2703
_reflns_number_total 2914
_reflns_threshold_expression >2sigma(I)
_cod_data_source_file cg700927s-file001.cif
_cod_data_source_block e:\data\bad-data\hyg-1753\h
_cod_depositor_comments
;
The following automatic conversions were performed:

'_exptl_absorpt_correction_type' value 'Multi-scan' changed to
'multi-scan' according to
/home/saulius/struct/CIF-dictionaries/cif_core.dic dictionary named
'cif_core.dic' version 2.4.1 from 2010-06-29.

Automatic conversion script
Id: cif_fix_values 1715 2011-07-08 13:25:40Z adriana 
;
_cod_original_cell_volume 1277.1(10)
_cod_original_sg_symbol_H-M P21/n
_cod_database_code 4503270

loop_
_symmetry_equiv_pos_as_xyz
'x, y, z'
'-x+1/2, y+1/2, -z+1/2'
'-x, -y, -z'
'x-1/2, -y-1/2, z-1/2'

loop_
_atom_site_label
_atom_site_type_symbol
_atom_site_fract_x
_atom_site_fract_y
_atom_site_fract_z
_atom_site_U_iso_or_equiv
_atom_site_adp_type
_atom_site_occupancy
_atom_site_symmetry_multiplicity
_atom_site_calc_flag
_atom_site_refinement_flags
Nd1 Nd 0.166434(19) 0.06730(2) 0.098850(11) 0.01311(8) Uani 1 1 d .
O1 O 0.2320(3) 0.2803(4) 0.20172(17) 0.0235(6) Uani 1 1 d .
O2 O 0.3784(4) 0.4687(4) 0.27358(19) 0.0282(7) Uani 1 1 d .
O3 O 0.7433(3) 0.0369(4) 0.01525(18) 0.0236(6) Uani 1 1 d .
O4 O 0.9254(3) 0.1659(4) 0.10547(17) 0.0232(6) Uani 1 1 d .
O5 O -0.0062(3) 0.1547(3) -0.04831(17) 0.0231(6) Uani 1 1 d .
O6 O 0.1668(4) 0.3188(4) 0.01589(19) 0.0310(7) Uani 1 1 d .
O7 O 0.3464(4) -0.1551(4) 0.1546(2) 0.0368(8) Uani 1 1 d .
O9 O 0.3644(9) 0.5699(8) 0.0412(5) 0.139(4) Uani 1 1 d U
N1 N 0.4386(3) 0.1824(4) 0.1333(2) 0.0202(7) Uani 1 1 d .
C1 C 0.5415(4) 0.1293(5) 0.1000(2) 0.0229(8) Uani 1 1 d .
H1 H 0.5156 0.0466 0.0600 0.027 Uiso 1 1 calc R
C2 C 0.6853(4) 0.1877(5) 0.1200(2) 0.0172(7) Uani 1 1 d .
C3 C 0.7229(4) 0.3044(5) 0.1800(3) 0.0263(9) Uani 1 1 d .
H3 H 0.8214 0.3435 0.1975 0.032 Uiso 1 1 calc R
C4 C 0.6160(5) 0.3641(6) 0.2144(3) 0.0270(9) Uani 1 1 d .
H4 H 0.6390 0.4465 0.2546 0.032 Uiso 1 1 calc R
C5 C 0.4748(4) 0.3006(5) 0.1886(2) 0.0178(7) Uani 1 1 d .
C6 C 0.3526(4) 0.3562(5) 0.2242(2) 0.0184(7) Uani 1 1 d .
C7 C 0.7944(4) 0.1253(5) 0.0766(2) 0.0166(7) Uani 1 1 d .
C8 C 0.0592(4) 0.2864(5) -0.0453(2) 0.0208(8) Uani 1 1 d .
C9 C 0.0098(6) 0.4037(6) -0.1138(3) 0.0400(12) Uani 1 1 d .
H9A H 0.0413 0.5112 -0.0933 0.060 Uiso 1 1 calc R
H9B H -0.0982 0.4008 -0.1346 0.060 Uiso 1 1 calc R
H9C H 0.0537 0.3764 -0.1584 0.060 Uiso 1 1 calc R
H7A H 0.4043 -0.1149 0.1968 0.048 Uiso 1 1 d R
H2 H 0.3087 0.4880 0.0260 0.048 Uiso 1 1 d R
H7B H 0.3738 -0.2240 0.1258 0.048 Uiso 1 1 d R
H5 H 0.4284 0.6059 0.0141 0.048 Uiso 1 1 d R
O8 O 0.6009(10) 0.7462(9) 0.1067(5) 0.285(7) Uani 1 1 d RU
H8A H 0.6380 0.7605 0.1601 0.342 Uiso 1 1 d R
H8B H 0.6732 0.7196 0.0896 0.342 Uiso 1 1 d R

loop_
_atom_site_aniso_label
_atom_site_aniso_U_11
_atom_site_aniso_U_22
_atom_site_aniso_U_33
_atom_site_aniso_U_23
_atom_site_aniso_U_13
_atom_site_aniso_U_12
Nd1 0.01055(12) 0.01664(12) 0.01259(11) -0.00048(7) 0.00392(8) -0.00116(7)
O1 0.0188(13) 0.0318(16) 0.0225(13) -0.0097(12) 0.0100(11) -0.0055(12)
O2 0.0321(17) 0.0306(16) 0.0279(15) -0.0153(13) 0.0185(13) -0.0085(13)
O3 0.0179(14) 0.0341(16) 0.0204(14) -0.0098(12) 0.0082(11) -0.0016(12)
O4 0.0117(12) 0.0320(16) 0.0257(14) -0.0056(12) 0.0050(11) 0.0003(11)
O5 0.0230(14) 0.0193(14) 0.0268(14) -0.0012(11) 0.0066(12) -0.0052(11)
O6 0.0348(17) 0.0256(16) 0.0270(15) 0.0038(12) -0.0006(13) -0.0119(13)
O7 0.0352(18) 0.044(2) 0.0345(17) 0.0125(15) 0.0159(14) 0.0173(15)
O9 0.117(5) 0.109(5) 0.146(6) 0.072(5) -0.038(5) -0.076(4)
N1 0.0147(15) 0.0280(18) 0.0191(15) -0.0073(13) 0.0064(12) -0.0014(13)
C1 0.0152(18) 0.031(2) 0.0241(19) -0.0121(17) 0.0072(15) -0.0030(16)
C2 0.0126(16) 0.0234(19) 0.0171(16) -0.0014(15) 0.0065(13) 0.0008(14)
C3 0.0171(18) 0.035(2) 0.028(2) -0.0113(18) 0.0090(16) -0.0110(17)
C4 0.022(2) 0.033(2) 0.027(2) -0.0169(18) 0.0083(16) -0.0066(17)
C5 0.0173(17) 0.0217(18) 0.0153(16) -0.0044(14) 0.0058(14) -0.0002(15)
C6 0.0201(18) 0.0232(19) 0.0133(16) -0.0015(14) 0.0073(14) -0.0016(15)
C7 0.0140(17) 0.0181(18) 0.0186(17) 0.0007(14) 0.0062(14) 0.0011(14)
C8 0.0241(19) 0.0182(19) 0.0220(18) 0.0002(15) 0.0098(15) -0.0004(15)
C9 0.058(3) 0.025(2) 0.031(2) 0.0090(19) 0.003(2) -0.004(2)
O8 0.275(13) 0.287(14) 0.288(14) -0.012(11) 0.068(11) 0.064(12)

loop_
_atom_type_symbol
_atom_type_description
_atom_type_scat_dispersion_real
_atom_type_scat_dispersion_imag
_atom_type_scat_source
C C 0.0033 0.0016 'International Tables Vol C Tables 4.2.6.8 and 6.1.1.4'
H H 0.0000 0.0000 'International Tables Vol C Tables 4.2.6.8 and 6.1.1.4'
N N 0.0061 0.0033 'International Tables Vol C Tables 4.2.6.8 and 6.1.1.4'
O O 0.0106 0.0060 'International Tables Vol C Tables 4.2.6.8 and 6.1.1.4'
Nd Nd -0.1943 3.0179 'International Tables Vol C Tables 4.2.6.8 and 6.1.1.4'

loop_
_geom_angle_atom_site_label_1
_geom_angle_atom_site_label_2
_geom_angle_atom_site_label_3
_geom_angle
_geom_angle_site_symmetry_1
_geom_angle_site_symmetry_3
O5 Nd1 O1 145.96(9) 3 .
O5 Nd1 O4 77.12(10) 3 1_455
O1 Nd1 O4 77.16(9) . 1_455
O5 Nd1 O2 78.88(11) 3 2_545
O1 Nd1 O2 72.15(11) . 2_545
O4 Nd1 O2 71.78(10) 1_455 2_545
O5 Nd1 O3 76.52(10) 3 3_655
O1 Nd1 O3 137.49(10) . 3_655
O4 Nd1 O3 132.69(9) 1_455 3_655
O2 Nd1 O3 138.26(11) 2_545 3_655
O5 Nd1 O7 81.52(12) 3 .
O1 Nd1 O7 105.16(11) . .
O4 Nd1 O7 140.32(10) 1_455 .
O2 Nd1 O7 71.53(10) 2_545 .
O3 Nd1 O7 71.89(11) 3_655 .
O5 Nd1 O6 123.05(10) 3 .
O1 Nd1 O6 75.32(11) . .
O4 Nd1 O6 83.48(11) 1_455 .
O2 Nd1 O6 142.58(11) 2_545 .
O3 Nd1 O6 79.04(11) 3_655 .
O7 Nd1 O6 135.98(11) . .
O5 Nd1 N1 146.75(10) 3 .
O1 Nd1 N1 62.55(9) . .
O4 Nd1 N1 136.13(10) 1_455 .
O2 Nd1 N1 108.70(11) 2_545 .
O3 Nd1 N1 77.25(10) 3_655 .
O7 Nd1 N1 71.12(12) . .
O6 Nd1 N1 70.71(10) . .
O5 Nd1 O5 73.69(11) 3 .
O1 Nd1 O5 115.48(10) . .
O4 Nd1 O5 67.33(9) 1_455 .
O2 Nd1 O5 134.62(10) 2_545 .
O3 Nd1 O5 67.89(10) 3_655 .
O7 Nd1 O5 136.48(10) . .
O6 Nd1 O5 49.46(9) . .
N1 Nd1 O5 114.14(10) . .
O5 Nd1 Nd1 39.13(7) 3 3
O1 Nd1 Nd1 140.60(7) . 3
O4 Nd1 Nd1 67.34(7) 1_455 3
O2 Nd1 Nd1 110.35(9) 2_545 3
O3 Nd1 Nd1 67.34(7) 3_655 3
O7 Nd1 Nd1 112.93(9) . 3
O6 Nd1 Nd1 83.97(7) . 3
N1 Nd1 Nd1 139.75(7) . 3
O5 Nd1 Nd1 34.57(6) . 3
C6 O1 Nd1 127.6(2) . .
C6 O2 Nd1 143.1(3) . 2
C7 O3 Nd1 135.7(2) . 3_655
C7 O4 Nd1 136.3(3) . 1_655
C8 O5 Nd1 161.4(3) . 3
C8 O5 Nd1 92.1(2) . .
Nd1 O5 Nd1 106.31(11) 3 .
C8 O6 Nd1 98.7(2) . .
Nd1 O7 H7A 103.5 . .
Nd1 O7 H7B 125.0 . .
H7A O7 H7B 122.4 . .
H2 O9 H5 123.5 . .
C1 N1 C5 117.9(3) . .
C1 N1 Nd1 124.2(3) . .
C5 N1 Nd1 117.9(2) . .
N1 C1 C2 123.8(4) . .
N1 C1 H1 118.1 . .
C2 C1 H1 118.1 . .
C3 C2 C1 117.6(3) . .
C3 C2 C7 121.9(3) . .
C1 C2 C7 120.5(3) . .
C2 C3 C4 119.5(4) . .
C2 C3 H3 120.2 . .
C4 C3 H3 120.2 . .
C3 C4 C5 118.3(4) . .
C3 C4 H4 120.8 . .
C5 C4 H4 120.8 . .
N1 C5 C4 122.7(4) . .
N1 C5 C6 115.5(3) . .
C4 C5 C6 121.8(3) . .
O2 C6 O1 125.3(4) . .
O2 C6 C5 118.3(3) . .
O1 C6 C5 116.4(3) . .
O4 C7 O3 126.8(4) . .
O4 C7 C2 116.7(3) . .
O3 C7 C2 116.5(3) . .
O5 C8 O6 119.7(4) . .
O5 C8 C9 120.2(4) . .
O6 C8 C9 120.1(4) . .
C8 C9 H9A 109.5 . .
C8 C9 H9B 109.5 . .
H9A C9 H9B 109.5 . .
C8 C9 H9C 109.5 . .
H9A C9 H9C 109.5 . .
H9B C9 H9C 109.5 . .
H8A O8 H8B 104.9 . .

loop_
_geom_bond_atom_site_label_1
_geom_bond_atom_site_label_2
_geom_bond_distance
_geom_bond_site_symmetry_2
Nd1 O5 2.397(3) 3
Nd1 O1 2.445(3) .
Nd1 O4 2.445(3) 1_455
Nd1 O2 2.446(3) 2_545
Nd1 O3 2.466(3) 3_655
Nd1 O7 2.519(3) .
Nd1 O6 2.528(3) .
Nd1 N1 2.647(3) .
Nd1 O5 2.667(3) .
Nd1 Nd1 4.0556(14) 3
O1 C6 1.265(5) .
O2 C6 1.236(5) .
O2 Nd1 2.446(3) 2
O3 C7 1.255(5) .
O3 Nd1 2.466(3) 3_655
O4 C7 1.242(5) .
O4 Nd1 2.445(3) 1_655
O5 C8 1.257(5) .
O5 Nd1 2.397(3) 3
O6 C8 1.260(5) .
O7 H7A 0.8377 .
O7 H7B 0.8391 .
O9 H2 0.8589 .
O9 H5 0.9025 .
N1 C1 1.322(5) .
N1 C5 1.338(5) .
C1 C2 1.391(5) .
C1 H1 0.9500 .
C2 C3 1.380(6) .
C2 C7 1.509(5) .
C3 C4 1.385(6) .
C3 H3 0.9500 .
C4 C5 1.386(5) .
C4 H4 0.9500 .
C5 C6 1.510(5) .
C8 C9 1.490(6) .
C9 H9A 0.9800 .
C9 H9B 0.9800 .
C9 H9C 0.9800 .
O8 H8A 0.8790 .
O8 H8B 0.8390 .
